data_4124231
loop_
_publ_author_name
'Yoshida, Takuya'
'Zhou, Wen'
'Furuyama, Taniyuki'
'Leznoff, Daniel B.'
'Kobayashi, Nagao'

_publ_section_title
;
 An Extremely Air-Stable 19\p Porphyrinoid.
;
_journal_issue 29
_journal_name_full 'Journal of the American Chemical Society'
_journal_page_first 9258
_journal_page_last 9261
_journal_paper_doi 10.1021/jacs.5b05781
_journal_volume 137
_journal_year 2015
_chemical_formula_moiety 'C98 H110 N8 O2 P'
_chemical_formula_sum 'C98 H110 N8 O2 P'
_chemical_formula_weight 1462.90
_space_group_crystal_system triclinic
_space_group_IT_number 2
_space_group_name_Hall '-P 1'
_space_group_name_H-M_alt 'P -1'
_symmetry_space_group_name_Hall '-P 1'
_symmetry_space_group_name_H-M 'P -1'
_atom_sites_solution_hydrogens geom
_cell_angle_alpha 94.727(2)
_cell_angle_beta 101.424(2)
_cell_angle_gamma 101.368(2)
_cell_formula_units_Z 1
_cell_length_a 8.5929(2)
_cell_length_b 14.0278(4)
_cell_length_c 18.1009(5)
_cell_measurement_reflns_used 9882
_cell_measurement_temperature 150(2)
_cell_measurement_theta_max 68.30
_cell_measurement_theta_min 2.51
_cell_volume 2079.88(10)
_computing_cell_refinement 'Bruker SAINT'
_computing_data_collection 'Bruker APEX2'
_computing_data_reduction 'Bruker SAINT'
_computing_structure_refinement 'SHELXL-2014 (Sheldrick 2014)'
_computing_structure_solution 'SHELXS-97 (Sheldrick 2008)'
_diffrn_ambient_temperature 150(2)
_diffrn_measured_fraction_theta_full 0.975
_diffrn_measured_fraction_theta_max 0.974
_diffrn_measurement_device_type 'Bruker APEX-II CCD'
_diffrn_measurement_method '\f and \w scans'
_diffrn_radiation_monochromator graphite
_diffrn_radiation_type CuK\a
_diffrn_radiation_wavelength 1.54178
_diffrn_reflns_av_R_equivalents 0.0401
_diffrn_reflns_limit_h_max 10
_diffrn_reflns_limit_h_min -10
_diffrn_reflns_limit_k_max 16
_diffrn_reflns_limit_k_min -16
_diffrn_reflns_limit_l_max 21
_diffrn_reflns_limit_l_min -21
_diffrn_reflns_number 32395
_diffrn_reflns_theta_full 67.679
_diffrn_reflns_theta_max 68.294
_diffrn_reflns_theta_min 2.510
_exptl_absorpt_coefficient_mu 0.709
_exptl_absorpt_correction_T_max 1.0000
_exptl_absorpt_correction_T_min 0.7293
_exptl_absorpt_correction_type multi-scan
_exptl_absorpt_process_details '(Sheldrich , 1996)'
_exptl_crystal_colour black
_exptl_crystal_density_diffrn 1.168
_exptl_crystal_description plate
_exptl_crystal_F_000 785
_exptl_crystal_size_max 0.516
_exptl_crystal_size_mid 0.127
_exptl_crystal_size_min 0.035
_refine_diff_density_max 0.305
_refine_diff_density_min -0.408
_refine_diff_density_rms 0.044
_refine_ls_extinction_method none
_refine_ls_goodness_of_fit_ref 1.073
_refine_ls_hydrogen_treatment constr
_refine_ls_matrix_type full
_refine_ls_number_parameters 577
_refine_ls_number_reflns 7430
_refine_ls_number_restraints 0
_refine_ls_restrained_S_all 1.073
_refine_ls_R_factor_all 0.0584
_refine_ls_R_factor_gt 0.0472
_refine_ls_shift/su_max 0.000
_refine_ls_shift/su_mean 0.000
_refine_ls_structure_factor_coef Fsqd
_refine_ls_weighting_details
;
 w=1/[\s^2^(Fo^2^)+(0.0274P)^2^+1.9593P]
 where P=(Fo^2^+2Fc^2^)/3
;
_refine_ls_weighting_scheme calc
_refine_ls_wR_factor_gt 0.1082
_refine_ls_wR_factor_ref 0.1172
_reflns_Friedel_coverage 0.000
_reflns_number_gt 6317
_reflns_number_total 7430
_reflns_threshold_expression 'I > 2\s(I)'
_cod_data_source_file ja5b05781_si_002.cif
_cod_data_source_block rPTAP
_cod_depositor_comments
;
The following automatic conversions were performed:

'_exptl_absorpt_correction_type' value 'Multi-scan' changed to
'multi-scan' according to
/usr/data/users/saulius/crontab/automatic-downloads/current/ACS/lib/dictionaries/cif_core.dic
dictionary named 'cif_core.dic' version 2.4.2 from 2011-04-26.

Automatic conversion script
Id: cif_fix_values 3271 2015-04-21 07:52:19Z andrius 
;
_cod_database_code 4124231
_shelxl_version_number 2013-2

loop_
_symmetry_equiv_pos_as_xyz
'x, y, z'
'-x, -y, -z'

loop_
_atom_site_label
_atom_site_type_symbol
_atom_site_fract_x
_atom_site_fract_y
_atom_site_fract_z
_atom_site_U_iso_or_equiv
_atom_site_adp_type
_atom_site_occupancy
_atom_site_site_symmetry_order
_atom_site_calc_flag
_atom_site_refinement_flags_posn
_atom_site_refinement_flags_adp
_atom_site_refinement_flags_occupancy
_atom_site_disorder_assembly
_atom_site_disorder_group
P1 P 1.0000 0.5000 0.5000 0.01660(14) Uani 1 2 d S . P . .
O1 O 1.04194(14) 0.41350(9) 0.44556(7) 0.0211(3) Uani 1 1 d . . . . .
N1 N 1.00633(17) 0.35598(11) 0.63832(9) 0.0212(3) Uani 1 1 d . . . . .
N2 N 0.84742(17) 0.40152(10) 0.52578(8) 0.0177(3) Uani 1 1 d . . . . .
N3 N 0.60821(17) 0.38961(11) 0.42554(9) 0.0205(3) Uani 1 1 d . . . . .
N4 N 0.84045(17) 0.51550(10) 0.41757(8) 0.0182(3) Uani 1 1 d . . . . .
C1 C 1.1410(2) 0.41802(13) 0.63482(10) 0.0195(4) Uani 1 1 d . . . . .
C2 C 0.8704(2) 0.34986(12) 0.58835(10) 0.0187(4) Uani 1 1 d . . . . .
C3 C 0.7222(2) 0.28108(13) 0.58992(10) 0.0196(4) Uani 1 1 d . . . . .
C4 C 0.7081(2) 0.21397(13) 0.64808(10) 0.0214(4) Uani 1 1 d . . . . .
C5 C 0.7879(2) 0.24264(14) 0.72382(11) 0.0281(4) Uani 1 1 d . . . . .
H5 H 0.8548 0.3066 0.7384 0.034 Uiso 1 1 calc R U . . .
C6 C 0.7717(3) 0.17974(16) 0.77822(12) 0.0337(5) Uani 1 1 d . . . . .
H6 H 0.8277 0.2016 0.8294 0.040 Uiso 1 1 calc R U . . .
C7 C 0.6753(3) 0.08535(16) 0.75978(12) 0.0330(5) Uani 1 1 d . . . . .
C8 C 0.5983(2) 0.05632(14) 0.68365(12) 0.0295(4) Uani 1 1 d . . . . .
H8 H 0.5339 -0.0083 0.6689 0.035 Uiso 1 1 calc R U . . .
C9 C 0.6128(2) 0.11904(14) 0.62871(11) 0.0245(4) Uani 1 1 d . . . . .
H9 H 0.5574 0.0971 0.5775 0.029 Uiso 1 1 calc R U . . .
C10 C 0.6554(4) 0.01626(18) 0.82023(13) 0.0525(7) Uani 1 1 d . . . . .
C11 C 0.7244(9) 0.0685(8) 0.9039(6) 0.0450(19) Uani 0.533(4) 1 d . . P A 1
H11A H 0.8432 0.0880 0.9133 0.068 Uiso 0.533(4) 1 calc R U P A 1
H11B H 0.6934 0.0232 0.9396 0.068 Uiso 0.533(4) 1 calc R U P A 1
H11C H 0.6794 0.1267 0.9109 0.068 Uiso 0.533(4) 1 calc R U P A 1
C12 C 0.7032(8) -0.0711(4) 0.8061(3) 0.0553(16) Uani 0.533(4) 1 d . . P A 1
H12A H 0.6480 -0.1025 0.7547 0.083 Uiso 0.533(4) 1 calc R U P A 1
H12B H 0.6740 -0.1147 0.8431 0.083 Uiso 0.533(4) 1 calc R U P A 1
H12C H 0.8212 -0.0577 0.8105 0.083 Uiso 0.533(4) 1 calc R U P A 1
C13 C 0.4564(5) -0.0096(4) 0.8191(3) 0.0461(13) Uani 0.533(4) 1 d . . P A 1
H13A H 0.3966 -0.0474 0.7703 0.069 Uiso 0.533(4) 1 calc R U P A 1
H13B H 0.4191 0.0515 0.8258 0.069 Uiso 0.533(4) 1 calc R U P A 1
H13C H 0.4369 -0.0481 0.8604 0.069 Uiso 0.533(4) 1 calc R U P A 1
C14 C 0.6097(2) 0.28873(12) 0.52707(10) 0.0199(4) Uani 1 1 d . . . . .
C15 C 0.4380(2) 0.23717(12) 0.49944(10) 0.0203(4) Uani 1 1 d . . . . .
C16 C 0.3251(2) 0.23750(14) 0.54519(11) 0.0249(4) Uani 1 1 d . . . . .
H16 H 0.3602 0.2679 0.5963 0.030 Uiso 1 1 calc R U . . .
C17 C 0.1620(2) 0.19389(14) 0.51696(11) 0.0256(4) Uani 1 1 d . . . . .
H17 H 0.0873 0.1965 0.5489 0.031 Uiso 1 1 calc R U . . .
C18 C 0.1048(2) 0.14627(13) 0.44292(11) 0.0226(4) Uani 1 1 d . . . . .
C19 C 0.2196(2) 0.14415(14) 0.39860(11) 0.0267(4) Uani 1 1 d . . . . .
H19 H 0.1856 0.1108 0.3483 0.032 Uiso 1 1 calc R U . . .
C20 C 0.3820(2) 0.18929(13) 0.42576(11) 0.0244(4) Uani 1 1 d . . . . .
H20 H 0.4564 0.1875 0.3935 0.029 Uiso 1 1 calc R U . . .
C21 C -0.0769(2) 0.10397(14) 0.40904(12) 0.0270(4) Uani 1 1 d . . . . .
C22 C -0.1737(2) 0.07928(16) 0.46987(13) 0.0343(5) Uani 1 1 d . . . . .
H22A H -0.2881 0.0516 0.4455 0.051 Uiso 1 1 calc R U . . .
H22B H -0.1658 0.1390 0.5038 0.051 Uiso 1 1 calc R U . . .
H22C H -0.1293 0.0314 0.4993 0.051 Uiso 1 1 calc R U . . .
C23 C -0.1024(3) 0.01037(16) 0.35304(13) 0.0367(5) Uani 1 1 d . . . . .
H23A H -0.2187 -0.0198 0.3375 0.055 Uiso 1 1 calc R U . . .
H23B H -0.0443 -0.0360 0.3779 0.055 Uiso 1 1 calc R U . . .
H23C H -0.0602 0.0274 0.3082 0.055 Uiso 1 1 calc R U . . .
C24 C -0.1436(2) 0.18259(16) 0.36620(14) 0.0365(5) Uani 1 1 d . . . . .
H24A H -0.0850 0.1978 0.3259 0.055 Uiso 1 1 calc R U . . .
H24B H -0.1286 0.2420 0.4017 0.055 Uiso 1 1 calc R U . . .
H24C H -0.2597 0.1581 0.3438 0.055 Uiso 1 1 calc R U . . .
C25 C 0.6877(2) 0.36323(12) 0.48768(10) 0.0187(4) Uani 1 1 d . . . . .
C26 C 0.6822(2) 0.46143(12) 0.39271(10) 0.0188(4) Uani 1 1 d . . . . .
C27 C 0.6014(2) 0.49439(13) 0.32581(10) 0.0205(4) Uani 1 1 d . . . . .
C28 C 0.4318(2) 0.45331(13) 0.28587(10) 0.0208(4) Uani 1 1 d . . . . .
C29 C 0.3692(2) 0.35296(14) 0.26912(11) 0.0235(4) Uani 1 1 d . . . . .
H29 H 0.4369 0.3090 0.2847 0.028 Uiso 1 1 calc R U . . .
C30 C 0.2094(2) 0.31570(14) 0.23005(11) 0.0255(4) Uani 1 1 d . . . . .
H30 H 0.1704 0.2467 0.2192 0.031 Uiso 1 1 calc R U . . .
C31 C 0.1050(2) 0.37694(15) 0.20649(11) 0.0263(4) Uani 1 1 d . . . . .
C32 C 0.1690(2) 0.47769(15) 0.22405(12) 0.0305(4) Uani 1 1 d . . . . .
H32 H 0.1008 0.5216 0.2092 0.037 Uiso 1 1 calc R U . . .
C33 C 0.3278(2) 0.51547(14) 0.26228(12) 0.0278(4) Uani 1 1 d . . . . .
H33 H 0.3671 0.5845 0.2727 0.033 Uiso 1 1 calc R U . . .
C34 C -0.0730(2) 0.33877(16) 0.16456(12) 0.0315(4) Uani 1 1 d . . . . .
C35 C -0.1821(3) 0.36544(18) 0.21714(14) 0.0402(5) Uani 1 1 d . . . . .
H35A H -0.1603 0.4368 0.2294 0.060 Uiso 1 1 calc R U . . .
H35B H -0.1591 0.3356 0.2641 0.060 Uiso 1 1 calc R U . . .
H35C H -0.2966 0.3409 0.1915 0.060 Uiso 1 1 calc R U . . .
C36 C -0.1159(3) 0.22794(17) 0.14221(14) 0.0404(5) Uani 1 1 d . . . . .
H36A H -0.2300 0.2075 0.1151 0.061 Uiso 1 1 calc R U . . .
H36B H -0.0993 0.1952 0.1880 0.061 Uiso 1 1 calc R U . . .
H36C H -0.0459 0.2100 0.1092 0.061 Uiso 1 1 calc R U . . .
C37 C -0.1060(3) 0.3888(2) 0.09215(14) 0.0452(6) Uani 1 1 d . . . . .
H37A H -0.0328 0.3747 0.0595 0.068 Uiso 1 1 calc R U . . .
H37B H -0.0870 0.4598 0.1061 0.068 Uiso 1 1 calc R U . . .
H37C H -0.2191 0.3637 0.0647 0.068 Uiso 1 1 calc R U . . .
C38 C 0.7118(2) 0.57032(13) 0.30910(10) 0.0219(4) Uani 1 1 d . . . . .
C39 C 0.6984(2) 0.62164(15) 0.24099(11) 0.0281(4) Uani 1 1 d . . . . .
C40 C 0.6237(3) 0.56878(19) 0.16976(12) 0.0392(5) Uani 1 1 d . . . . .
H40 H 0.5734 0.5014 0.1665 0.047 Uiso 1 1 calc R U . . .
C41 C 0.6214(3) 0.6123(3) 0.10387(14) 0.0556(8) Uani 1 1 d . . . . .
H41 H 0.5699 0.5741 0.0564 0.067 Uiso 1 1 calc R U . . .
C42 C 0.6922(3) 0.7102(3) 0.10550(18) 0.0667(10) Uani 1 1 d . . . . .
C43 C 0.7613(3) 0.7638(2) 0.17657(19) 0.0630(9) Uani 1 1 d . . . . .
H43 H 0.8069 0.8318 0.1796 0.076 Uiso 1 1 calc R U . . .
C44 C 0.7656(3) 0.72076(18) 0.24352(15) 0.0415(6) Uani 1 1 d . . . . .
H44 H 0.8146 0.7594 0.2911 0.050 Uiso 1 1 calc R U . . .
C45 C 0.6859(8) 0.7376(5) 0.0212(4) 0.0362(14) Uani 0.533(4) 1 d . . P A 1
C46 C 0.6302(6) 0.6578(4) -0.0472(2) 0.0485(13) Uani 0.533(4) 1 d . . P A 1
H46A H 0.6347 0.6878 -0.0939 0.073 Uiso 0.533(4) 1 calc R U P A 1
H46B H 0.5184 0.6231 -0.0492 0.073 Uiso 0.533(4) 1 calc R U P A 1
H46C H 0.7020 0.6113 -0.0422 0.073 Uiso 0.533(4) 1 calc R U P A 1
C47 C 0.5653(13) 0.8043(6) 0.0132(5) 0.056(2) Uani 0.533(4) 1 d . . P A 1
H47A H 0.5583 0.8297 -0.0359 0.085 Uiso 0.533(4) 1 calc R U P A 1
H47B H 0.6021 0.8592 0.0543 0.085 Uiso 0.533(4) 1 calc R U P A 1
H47C H 0.4580 0.7671 0.0161 0.085 Uiso 0.533(4) 1 calc R U P A 1
C48 C 0.8553(9) 0.7951(7) 0.0210(4) 0.065(2) Uani 0.533(4) 1 d . . P A 1
H48A H 0.8558 0.8181 -0.0287 0.098 Uiso 0.533(4) 1 calc R U P A 1
H48B H 0.9333 0.7528 0.0308 0.098 Uiso 0.533(4) 1 calc R U P A 1
H48C H 0.8860 0.8516 0.0606 0.098 Uiso 0.533(4) 1 calc R U P A 1
C49 C 1.1958(2) 0.41262(14) 0.42733(12) 0.0272(4) Uani 1 1 d . . . . .
H49A H 1.1937 0.3475 0.4024 0.041 Uiso 1 1 calc R U . . .
H49B H 1.2811 0.4281 0.4740 0.041 Uiso 1 1 calc R U . . .
H49C H 1.2182 0.4616 0.3931 0.041 Uiso 1 1 calc R U . . .
C50 C 0.8407(8) -0.0238(4) 0.8337(3) 0.0488(15) Uani 0.467(4) 1 d . . P A 2
H50A H 0.8498 -0.0579 0.7857 0.073 Uiso 0.467(4) 1 calc R U P A 2
H50B H 0.8430 -0.0687 0.8724 0.073 Uiso 0.467(4) 1 calc R U P A 2
H50C H 0.9321 0.0329 0.8504 0.073 Uiso 0.467(4) 1 calc R U P A 2
C51 C 0.5448(10) -0.0837(5) 0.7880(4) 0.077(3) Uani 0.467(4) 1 d . . P A 2
H51A H 0.4326 -0.0762 0.7715 0.115 Uiso 0.467(4) 1 calc R U P A 2
H51B H 0.5497 -0.1278 0.8272 0.115 Uiso 0.467(4) 1 calc R U P A 2
H51C H 0.5810 -0.1113 0.7445 0.115 Uiso 0.467(4) 1 calc R U P A 2
C52 C 0.6556(13) 0.0624(10) 0.8887(7) 0.060(3) Uani 0.467(4) 1 d . . P A 2
H52A H 0.5642 0.0953 0.8839 0.090 Uiso 0.467(4) 1 calc R U P A 2
H52B H 0.7580 0.1110 0.9071 0.090 Uiso 0.467(4) 1 calc R U P A 2
H52C H 0.6449 0.0143 0.9247 0.090 Uiso 0.467(4) 1 calc R U P A 2
C53 C 0.7111(9) 0.7808(7) 0.0449(4) 0.0429(18) Uani 0.467(4) 1 d . . P A 3
C54 C 0.7764(7) 0.8924(4) 0.0631(3) 0.0539(16) Uani 0.467(4) 1 d . . P A 3
H54A H 0.7856 0.9206 0.0160 0.081 Uiso 0.467(4) 1 calc R U P A 3
H54B H 0.8837 0.9061 0.0976 0.081 Uiso 0.467(4) 1 calc R U P A 3
H54C H 0.7014 0.9216 0.0873 0.081 Uiso 0.467(4) 1 calc R U P A 3
C55 C 0.8270(11) 0.7368(7) 0.0046(5) 0.062(2) Uani 0.467(4) 1 d . . P A 3
H55A H 0.7825 0.6665 -0.0107 0.093 Uiso 0.467(4) 1 calc R U P A 3
H55B H 0.9336 0.7468 0.0392 0.093 Uiso 0.467(4) 1 calc R U P A 3
H55C H 0.8388 0.7692 -0.0406 0.093 Uiso 0.467(4) 1 calc R U P A 3
C56 C 0.5432(13) 0.7594(9) -0.0103(6) 0.065(3) Uani 0.467(4) 1 d . . P A 3
H56A H 0.5492 0.7981 -0.0527 0.098 Uiso 0.467(4) 1 calc R U P A 3
H56B H 0.4625 0.7770 0.0166 0.098 Uiso 0.467(4) 1 calc R U P A 3
H56C H 0.5113 0.6895 -0.0299 0.098 Uiso 0.467(4) 1 calc R U P A 3

loop_
_atom_site_aniso_label
_atom_site_aniso_U_11
_atom_site_aniso_U_22
_atom_site_aniso_U_33
_atom_site_aniso_U_23
_atom_site_aniso_U_13
_atom_site_aniso_U_12
P1 0.0107(3) 0.0168(3) 0.0221(3) 0.0051(2) 0.0045(2) 0.0003(2)
O1 0.0140(6) 0.0209(6) 0.0279(7) 0.0012(5) 0.0066(5) 0.0016(5)
N1 0.0151(7) 0.0222(8) 0.0259(8) 0.0076(6) 0.0048(6) 0.0011(6)
N2 0.0121(7) 0.0184(7) 0.0226(7) 0.0061(6) 0.0046(6) 0.0010(5)
N3 0.0151(7) 0.0201(7) 0.0252(8) 0.0055(6) 0.0046(6) -0.0004(6)
N4 0.0126(7) 0.0194(7) 0.0227(7) 0.0060(6) 0.0050(6) 0.0014(5)
C1 0.0162(8) 0.0202(9) 0.0229(9) 0.0058(7) 0.0055(7) 0.0032(7)
C2 0.0153(8) 0.0190(8) 0.0222(9) 0.0042(7) 0.0054(7) 0.0029(7)
C3 0.0151(8) 0.0184(8) 0.0255(9) 0.0046(7) 0.0058(7) 0.0019(6)
C4 0.0158(8) 0.0219(9) 0.0282(10) 0.0084(7) 0.0078(7) 0.0030(7)
C5 0.0267(10) 0.0251(10) 0.0293(10) 0.0060(8) 0.0052(8) -0.0019(8)
C6 0.0329(11) 0.0359(11) 0.0261(10) 0.0086(8) 0.0010(9) -0.0033(9)
C7 0.0305(11) 0.0334(11) 0.0326(11) 0.0147(9) 0.0046(9) -0.0009(8)
C8 0.0274(10) 0.0223(10) 0.0352(11) 0.0087(8) 0.0046(9) -0.0028(8)
C9 0.0213(9) 0.0235(9) 0.0265(10) 0.0066(7) 0.0035(8) -0.0002(7)
C10 0.0707(18) 0.0394(14) 0.0316(13) 0.0181(10) -0.0044(12) -0.0151(12)
C11 0.050(4) 0.055(3) 0.029(4) 0.018(3) 0.007(4) 0.005(4)
C12 0.085(5) 0.048(3) 0.048(3) 0.026(2) 0.028(3) 0.028(3)
C13 0.037(2) 0.059(3) 0.035(2) 0.017(2) 0.0092(19) -0.014(2)
C14 0.0180(9) 0.0178(8) 0.0245(9) 0.0038(7) 0.0076(7) 0.0022(7)
C15 0.0156(8) 0.0170(8) 0.0286(9) 0.0072(7) 0.0062(7) 0.0015(7)
C16 0.0204(9) 0.0239(9) 0.0282(10) 0.0019(7) 0.0071(8) -0.0017(7)
C17 0.0184(9) 0.0261(10) 0.0328(10) 0.0030(8) 0.0116(8) 0.0001(7)
C18 0.0178(9) 0.0164(9) 0.0328(10) 0.0049(7) 0.0059(8) 0.0007(7)
C19 0.0208(9) 0.0267(10) 0.0294(10) 0.0007(8) 0.0055(8) -0.0011(7)
C20 0.0189(9) 0.0253(9) 0.0292(10) 0.0029(7) 0.0094(8) 0.0015(7)
C21 0.0176(9) 0.0233(10) 0.0363(11) 0.0016(8) 0.0037(8) -0.0014(7)
C22 0.0162(9) 0.0352(11) 0.0481(13) 0.0033(9) 0.0085(9) -0.0032(8)
C23 0.0226(10) 0.0310(11) 0.0481(13) -0.0066(9) 0.0040(9) -0.0052(8)
C24 0.0212(10) 0.0331(11) 0.0486(13) 0.0064(9) -0.0029(9) 0.0001(8)
C25 0.0125(8) 0.0187(8) 0.0248(9) 0.0037(7) 0.0067(7) 0.0004(6)
C26 0.0141(8) 0.0183(8) 0.0241(9) 0.0036(7) 0.0056(7) 0.0021(6)
C27 0.0157(8) 0.0226(9) 0.0234(9) 0.0040(7) 0.0054(7) 0.0036(7)
C28 0.0162(8) 0.0247(9) 0.0214(9) 0.0037(7) 0.0049(7) 0.0029(7)
C29 0.0178(9) 0.0264(10) 0.0272(10) 0.0050(7) 0.0045(8) 0.0062(7)
C30 0.0197(9) 0.0242(10) 0.0306(10) 0.0003(8) 0.0053(8) 0.0015(7)
C31 0.0173(9) 0.0316(10) 0.0284(10) 0.0016(8) 0.0043(8) 0.0034(7)
C32 0.0207(9) 0.0311(11) 0.0389(11) 0.0046(9) 0.0008(9) 0.0095(8)
C33 0.0225(9) 0.0228(9) 0.0357(11) 0.0038(8) 0.0022(8) 0.0038(7)
C34 0.0178(9) 0.0384(11) 0.0351(11) 0.0029(9) 0.0014(8) 0.0035(8)
C35 0.0204(10) 0.0477(13) 0.0531(14) 0.0066(11) 0.0084(10) 0.0084(9)
C36 0.0237(10) 0.0425(13) 0.0464(13) -0.0031(10) -0.0001(10) -0.0019(9)
C37 0.0278(11) 0.0579(15) 0.0420(13) 0.0080(11) -0.0048(10) 0.0022(10)
C38 0.0158(8) 0.0250(9) 0.0254(9) 0.0064(7) 0.0051(7) 0.0037(7)
C39 0.0157(9) 0.0388(11) 0.0312(10) 0.0153(9) 0.0048(8) 0.0052(8)
C40 0.0286(11) 0.0612(15) 0.0281(11) 0.0141(10) 0.0032(9) 0.0100(10)
C41 0.0325(13) 0.107(2) 0.0328(13) 0.0314(14) 0.0064(11) 0.0200(14)
C42 0.0218(12) 0.130(3) 0.0640(19) 0.071(2) 0.0149(13) 0.0237(15)
C43 0.0261(12) 0.078(2) 0.090(2) 0.0647(18) 0.0085(14) 0.0056(12)
C44 0.0244(10) 0.0447(13) 0.0543(14) 0.0289(11) 0.0022(10) 0.0021(9)
C45 0.032(3) 0.050(4) 0.025(3) 0.014(2) 0.006(2) 0.005(3)
C46 0.052(3) 0.065(3) 0.029(2) 0.009(2) 0.012(2) 0.011(2)
C47 0.071(5) 0.071(5) 0.036(4) 0.024(3) 0.009(4) 0.029(5)
C48 0.047(3) 0.102(6) 0.042(4) 0.027(4) 0.013(3) -0.005(4)
C49 0.0207(9) 0.0271(10) 0.0366(11) 0.0040(8) 0.0140(8) 0.0042(7)
C50 0.069(4) 0.041(3) 0.043(3) 0.019(2) 0.009(3) 0.026(3)
C51 0.085(6) 0.064(4) 0.057(4) 0.039(3) -0.008(4) -0.031(4)
C52 0.085(8) 0.069(6) 0.041(6) 0.032(5) 0.027(6) 0.028(7)
C53 0.029(3) 0.069(5) 0.032(4) 0.022(3) 0.006(3) 0.008(4)
C54 0.051(3) 0.066(4) 0.052(3) 0.041(3) 0.016(3) 0.010(3)
C55 0.059(5) 0.097(7) 0.043(4) 0.027(5) 0.029(4) 0.022(5)
C56 0.039(4) 0.110(9) 0.047(6) 0.043(5) 0.001(4) 0.016(6)

loop_
_atom_type_symbol
_atom_type_description
_atom_type_scat_dispersion_real
_atom_type_scat_dispersion_imag
_atom_type_scat_source
C C 0.0181 0.0091 'International Tables Vol C Tables 4.2.6.8 and 6.1.1.4'
H H 0.0000 0.0000 'International Tables Vol C Tables 4.2.6.8 and 6.1.1.4'
N N 0.0311 0.0180 'International Tables Vol C Tables 4.2.6.8 and 6.1.1.4'
O O 0.0492 0.0322 'International Tables Vol C Tables 4.2.6.8 and 6.1.1.4'
P P 0.2955 0.4335 'International Tables Vol C Tables 4.2.6.8 and 6.1.1.4'

loop_
_geom_angle_atom_site_label_1
_geom_angle_atom_site_label_2
_geom_angle_atom_site_label_3
_geom_angle
_geom_angle_site_symmetry_1
_geom_angle_site_symmetry_3
O1 P1 O1 180.00(7) 2_766 .
O1 P1 N2 86.74(6) 2_766 2_766
O1 P1 N2 93.26(6) . 2_766
O1 P1 N2 93.26(6) 2_766 .
O1 P1 N2 86.74(6) . .
N2 P1 N2 180.0 2_766 .
O1 P1 N4 88.58(6) 2_766 2_766
O1 P1 N4 91.43(6) . 2_766
N2 P1 N4 89.26(6) 2_766 2_766
N2 P1 N4 90.73(6) . 2_766
O1 P1 N4 91.42(6) 2_766 .
O1 P1 N4 88.57(6) . .
N2 P1 N4 90.73(6) 2_766 .
N2 P1 N4 89.27(6) . .
N4 P1 N4 180.0 2_766 .
C49 O1 P1 126.18(11) . .
C2 N1 C1 121.03(15) . .
C25 N2 C2 104.81(13) . .
C25 N2 P1 128.14(12) . .
C2 N2 P1 127.05(11) . .
C25 N3 C26 119.77(15) . .
C26 N4 C1 104.68(14) . 2_766
C26 N4 P1 128.42(12) . .
C1 N4 P1 126.83(11) 2_766 .
N1 C1 N4 127.06(16) . 2_766
N1 C1 C38 122.00(16) . 2_766
N4 C1 C38 110.78(15) 2_766 2_766
N1 C2 N2 127.14(15) . .
N1 C2 C3 122.13(16) . .
N2 C2 C3 110.64(15) . .
C14 C3 C2 106.68(15) . .
C14 C3 C4 129.46(16) . .
C2 C3 C4 123.78(16) . .
C5 C4 C9 117.63(16) . .
C5 C4 C3 121.68(16) . .
C9 C4 C3 120.69(17) . .
C6 C5 C4 121.27(18) . .
C6 C5 H5 119.4 . .
C4 C5 H5 119.4 . .
C5 C6 C7 121.63(19) . .
C5 C6 H6 119.2 . .
C7 C6 H6 119.2 . .
C6 C7 C8 116.87(18) . .
C6 C7 C10 121.61(19) . .
C8 C7 C10 121.52(19) . .
C9 C8 C7 121.96(18) . .
C9 C8 H8 119.0 . .
C7 C8 H8 119.0 . .
C8 C9 C4 120.61(18) . .
C8 C9 H9 119.7 . .
C4 C9 H9 119.7 . .
C52 C10 C51 122.4(7) . .
C52 C10 C7 113.7(6) . .
C12 C10 C7 114.1(3) . .
C51 C10 C7 113.1(3) . .
C12 C10 C11 113.9(5) . .
C7 C10 C11 113.5(4) . .
C12 C10 C13 108.4(4) . .
C7 C10 C13 105.4(2) . .
C11 C10 C13 100.1(4) . .
C52 C10 C50 104.8(5) . .
C51 C10 C50 96.4(5) . .
C7 C10 C50 101.9(3) . .
C10 C11 H11A 109.5 . .
C10 C11 H11B 109.5 . .
H11A C11 H11B 109.5 . .
C10 C11 H11C 109.5 . .
H11A C11 H11C 109.5 . .
H11B C11 H11C 109.5 . .
C10 C12 H12A 109.5 . .
C10 C12 H12B 109.5 . .
H12A C12 H12B 109.5 . .
C10 C12 H12C 109.5 . .
H12A C12 H12C 109.5 . .
H12B C12 H12C 109.5 . .
C10 C13 H13A 109.5 . .
C10 C13 H13B 109.5 . .
H13A C13 H13B 109.5 . .
C10 C13 H13C 109.5 . .
H13A C13 H13C 109.5 . .
H13B C13 H13C 109.5 . .
C3 C14 C25 107.07(15) . .
C3 C14 C15 130.90(16) . .
C25 C14 C15 122.02(16) . .
C20 C15 C16 117.66(16) . .
C20 C15 C14 120.91(16) . .
C16 C15 C14 121.40(16) . .
C17 C16 C15 120.80(18) . .
C17 C16 H16 119.6 . .
C15 C16 H16 119.6 . .
C16 C17 C18 121.84(17) . .
C16 C17 H17 119.1 . .
C18 C17 H17 119.1 . .
C19 C18 C17 116.71(16) . .
C19 C18 C21 120.73(17) . .
C17 C18 C21 122.43(16) . .
C20 C19 C18 121.85(18) . .
C20 C19 H19 119.1 . .
C18 C19 H19 119.1 . .
C19 C20 C15 121.10(17) . .
C19 C20 H20 119.4 . .
C15 C20 H20 119.4 . .
C22 C21 C24 108.43(17) . .
C22 C21 C18 112.55(16) . .
C24 C21 C18 107.16(15) . .
C22 C21 C23 108.26(16) . .
C24 C21 C23 109.17(18) . .
C18 C21 C23 111.19(16) . .
C21 C22 H22A 109.5 . .
C21 C22 H22B 109.5 . .
H22A C22 H22B 109.5 . .
C21 C22 H22C 109.5 . .
H22A C22 H22C 109.5 . .
H22B C22 H22C 109.5 . .
C21 C23 H23A 109.5 . .
C21 C23 H23B 109.5 . .
H23A C23 H23B 109.5 . .
C21 C23 H23C 109.5 . .
H23A C23 H23C 109.5 . .
H23B C23 H23C 109.5 . .
C21 C24 H24A 109.5 . .
C21 C24 H24B 109.5 . .
H24A C24 H24B 109.5 . .
C21 C24 H24C 109.5 . .
H24A C24 H24C 109.5 . .
H24B C24 H24C 109.5 . .
N3 C25 N2 127.65(15) . .
N3 C25 C14 121.54(15) . .
N2 C25 C14 110.78(15) . .
N3 C26 N4 126.62(16) . .
N3 C26 C27 122.33(15) . .
N4 C26 C27 111.03(14) . .
C38 C27 C26 106.61(15) . .
C38 C27 C28 128.74(17) . .
C26 C27 C28 124.64(15) . .
C29 C28 C33 117.56(17) . .
C29 C28 C27 122.14(16) . .
C33 C28 C27 120.29(16) . .
C28 C29 C30 121.20(17) . .
C28 C29 H29 119.4 . .
C30 C29 H29 119.4 . .
C29 C30 C31 121.64(18) . .
C29 C30 H30 119.2 . .
C31 C30 H30 119.2 . .
C30 C31 C32 116.67(17) . .
C30 C31 C34 123.26(18) . .
C32 C31 C34 120.06(18) . .
C33 C32 C31 122.16(18) . .
C33 C32 H32 118.9 . .
C31 C32 H32 118.9 . .
C32 C33 C28 120.77(18) . .
C32 C33 H33 119.6 . .
C28 C33 H33 119.6 . .
C36 C34 C31 112.67(17) . .
C36 C34 C35 108.75(18) . .
C31 C34 C35 108.26(17) . .
C36 C34 C37 108.73(19) . .
C31 C34 C37 109.28(17) . .
C35 C34 C37 109.09(18) . .
C34 C35 H35A 109.5 . .
C34 C35 H35B 109.5 . .
H35A C35 H35B 109.5 . .
C34 C35 H35C 109.5 . .
H35A C35 H35C 109.5 . .
H35B C35 H35C 109.5 . .
C34 C36 H36A 109.5 . .
C34 C36 H36B 109.5 . .
H36A C36 H36B 109.5 . .
C34 C36 H36C 109.5 . .
H36A C36 H36C 109.5 . .
H36B C36 H36C 109.5 . .
C34 C37 H37A 109.5 . .
C34 C37 H37B 109.5 . .
H37A C37 H37B 109.5 . .
C34 C37 H37C 109.5 . .
H37A C37 H37C 109.5 . .
H37B C37 H37C 109.5 . .
C27 C38 C1 106.89(16) . 2_766
C27 C38 C39 128.79(17) . .
C1 C38 C39 123.63(16) 2_766 .
C44 C39 C40 117.5(2) . .
C44 C39 C38 122.74(19) . .
C40 C39 C38 119.64(19) . .
C41 C40 C39 121.4(2) . .
C41 C40 H40 119.3 . .
C39 C40 H40 119.3 . .
C40 C41 C42 121.6(3) . .
C40 C41 H41 119.2 . .
C42 C41 H41 119.2 . .
C41 C42 C43 117.1(2) . .
C41 C42 C53 135.1(4) . .
C43 C42 C53 107.8(4) . .
C41 C42 C45 110.5(4) . .
C43 C42 C45 132.3(4) . .
C42 C43 C44 122.0(3) . .
C42 C43 H43 119.0 . .
C44 C43 H43 119.0 . .
C39 C44 C43 120.3(3) . .
C39 C44 H44 119.8 . .
C43 C44 H44 119.8 . .
C48 C45 C47 110.4(7) . .
C48 C45 C46 109.0(6) . .
C47 C45 C46 107.5(6) . .
C48 C45 C42 106.2(5) . .
C47 C45 C42 102.7(5) . .
C46 C45 C42 120.7(5) . .
C45 C46 H46A 109.5 . .
C45 C46 H46B 109.5 . .
H46A C46 H46B 109.5 . .
C45 C46 H46C 109.5 . .
H46A C46 H46C 109.5 . .
H46B C46 H46C 109.5 . .
C45 C47 H47A 109.5 . .
C45 C47 H47B 109.5 . .
H47A C47 H47B 109.5 . .
C45 C47 H47C 109.5 . .
H47A C47 H47C 109.5 . .
H47B C47 H47C 109.5 . .
C45 C48 H48A 109.5 . .
C45 C48 H48B 109.5 . .
H48A C48 H48B 109.5 . .
C45 C48 H48C 109.5 . .
H48A C48 H48C 109.5 . .
H48B C48 H48C 109.5 . .
O1 C49 H49A 109.5 . .
O1 C49 H49B 109.5 . .
H49A C49 H49B 109.5 . .
O1 C49 H49C 109.5 . .
H49A C49 H49C 109.5 . .
H49B C49 H49C 109.5 . .
C10 C50 H50A 109.5 . .
C10 C50 H50B 109.5 . .
H50A C50 H50B 109.5 . .
C10 C50 H50C 109.5 . .
H50A C50 H50C 109.5 . .
H50B C50 H50C 109.5 . .
C10 C51 H51A 109.5 . .
C10 C51 H51B 109.5 . .
H51A C51 H51B 109.5 . .
C10 C51 H51C 109.5 . .
H51A C51 H51C 109.5 . .
H51B C51 H51C 109.5 . .
C10 C52 H52A 109.5 . .
C10 C52 H52B 109.5 . .
H52A C52 H52B 109.5 . .
C10 C52 H52C 109.5 . .
H52A C52 H52C 109.5 . .
H52B C52 H52C 109.5 . .
C55 C53 C54 108.7(6) . .
C55 C53 C56 107.7(8) . .
C54 C53 C56 109.4(7) . .
C55 C53 C42 100.2(6) . .
C54 C53 C42 124.4(6) . .
C56 C53 C42 105.3(6) . .
C53 C54 H54A 109.5 . .
C53 C54 H54B 109.5 . .
H54A C54 H54B 109.5 . .
C53 C54 H54C 109.5 . .
H54A C54 H54C 109.5 . .
H54B C54 H54C 109.5 . .
C53 C55 H55A 109.5 . .
C53 C55 H55B 109.5 . .
H55A C55 H55B 109.5 . .
C53 C55 H55C 109.5 . .
H55A C55 H55C 109.5 . .
H55B C55 H55C 109.5 . .
C53 C56 H56A 109.5 . .
C53 C56 H56B 109.5 . .
H56A C56 H56B 109.5 . .
C53 C56 H56C 109.5 . .
H56A C56 H56C 109.5 . .
H56B C56 H56C 109.5 . .

loop_
_geom_bond_atom_site_label_1
_geom_bond_atom_site_label_2
_geom_bond_distance
_geom_bond_site_symmetry_2
P1 O1 1.6398(12) 2_766
P1 O1 1.6398(12) .
P1 N2 1.8654(14) 2_766
P1 N2 1.8654(14) .
P1 N4 1.8745(14) 2_766
P1 N4 1.8745(14) .
O1 C49 1.427(2) .
N1 C2 1.311(2) .
N1 C1 1.320(2) .
N2 C25 1.386(2) .
N2 C2 1.396(2) .
N3 C25 1.316(2) .
N3 C26 1.330(2) .
N4 C26 1.386(2) .
N4 C1 1.393(2) 2_766
C1 N4 1.393(2) 2_766
C1 C38 1.428(3) 2_766
C2 C3 1.445(2) .
C3 C14 1.366(3) .
C3 C4 1.476(2) .
C4 C5 1.393(3) .
C4 C9 1.395(3) .
C5 C6 1.384(3) .
C5 H5 0.9500 .
C6 C7 1.391(3) .
C6 H6 0.9500 .
C7 C8 1.394(3) .
C7 C10 1.533(3) .
C8 C9 1.389(3) .
C8 H8 0.9500 .
C9 H9 0.9500 .
C10 C52 1.349(14) .
C10 C12 1.386(6) .
C10 C51 1.527(7) .
C10 C11 1.573(11) .
C10 C13 1.672(5) .
C10 C50 1.770(7) .
C11 H11A 0.9800 .
C11 H11B 0.9800 .
C11 H11C 0.9800 .
C12 H12A 0.9800 .
C12 H12B 0.9800 .
C12 H12C 0.9800 .
C13 H13A 0.9800 .
C13 H13B 0.9800 .
C13 H13C 0.9800 .
C14 C25 1.444(2) .
C14 C15 1.476(2) .
C15 C20 1.390(3) .
C15 C16 1.395(3) .
C16 C17 1.388(3) .
C16 H16 0.9500 .
C17 C18 1.395(3) .
C17 H17 0.9500 .
C18 C19 1.392(3) .
C18 C21 1.537(2) .
C19 C20 1.385(3) .
C19 H19 0.9500 .
C20 H20 0.9500 .
C21 C22 1.529(3) .
C21 C24 1.536(3) .
C21 C23 1.542(3) .
C22 H22A 0.9800 .
C22 H22B 0.9800 .
C22 H22C 0.9800 .
C23 H23A 0.9800 .
C23 H23B 0.9800 .
C23 H23C 0.9800 .
C24 H24A 0.9800 .
C24 H24B 0.9800 .
C24 H24C 0.9800 .
C26 C27 1.431(2) .
C27 C38 1.376(2) .
C27 C28 1.470(2) .
C28 C29 1.389(3) .
C28 C33 1.399(3) .
C29 C30 1.390(3) .
C29 H29 0.9500 .
C30 C31 1.392(3) .
C30 H30 0.9500 .
C31 C32 1.397(3) .
C31 C34 1.534(3) .
C32 C33 1.380(3) .
C32 H32 0.9500 .
C33 H33 0.9500 .
C34 C36 1.526(3) .
C34 C35 1.535(3) .
C34 C37 1.541(3) .
C35 H35A 0.9800 .
C35 H35B 0.9800 .
C35 H35C 0.9800 .
C36 H36A 0.9800 .
C36 H36B 0.9800 .
C36 H36C 0.9800 .
C37 H37A 0.9800 .
C37 H37B 0.9800 .
C37 H37C 0.9800 .
C38 C1 1.428(3) 2_766
C38 C39 1.475(3) .
C39 C44 1.390(3) .
C39 C40 1.397(3) .
C40 C41 1.383(3) .
C40 H40 0.9500 .
C41 C42 1.383(5) .
C41 H41 0.9500 .
C42 C43 1.391(5) .
C42 C53 1.548(8) .
C42 C45 1.596(7) .
C43 C44 1.395(3) .
C43 H43 0.9500 .
C44 H44 0.9500 .
C45 C48 1.520(10) .
C45 C47 1.522(12) .
C45 C46 1.531(8) .
C46 H46A 0.9800 .
C46 H46B 0.9800 .
C46 H46C 0.9800 .
C47 H47A 0.9800 .
C47 H47B 0.9800 .
C47 H47C 0.9800 .
C48 H48A 0.9800 .
C48 H48B 0.9800 .
C48 H48C 0.9800 .
C49 H49A 0.9800 .
C49 H49B 0.9800 .
C49 H49C 0.9800 .
C50 H50A 0.9800 .
C50 H50B 0.9800 .
C50 H50C 0.9800 .
C51 H51A 0.9800 .
C51 H51B 0.9800 .
C51 H51C 0.9800 .
C52 H52A 0.9800 .
C52 H52B 0.9800 .
C52 H52C 0.9800 .
C53 C55 1.536(12) .
C53 C54 1.540(11) .
C53 C56 1.542(12) .
C54 H54A 0.9800 .
C54 H54B 0.9800 .
C54 H54C 0.9800 .
C55 H55A 0.9800 .
C55 H55B 0.9800 .
C55 H55C 0.9800 .
C56 H56A 0.9800 .
C56 H56B 0.9800 .
C56 H56C 0.9800 .

loop_
_geom_torsion_atom_site_label_1
_geom_torsion_atom_site_label_2
_geom_torsion_atom_site_label_3
_geom_torsion_atom_site_label_4
_geom_torsion
_geom_torsion_site_symmetry_1
_geom_torsion_site_symmetry_4
N2 P1 O1 C49 30.51(15) 2_766 .
N2 P1 O1 C49 -149.49(15) . .
N4 P1 O1 C49 -58.84(15) 2_766 .
N4 P1 O1 C49 121.16(15) . .
O1 P1 N2 C25 94.35(15) 2_766 .
O1 P1 N2 C25 -85.64(15) . .
N4 P1 N2 C25 -177.03(15) 2_766 .
N4 P1 N2 C25 2.97(15) . .
O1 P1 N2 C2 -85.82(14) 2_766 .
O1 P1 N2 C2 94.18(14) . .
N4 P1 N2 C2 2.79(14) 2_766 .
N4 P1 N2 C2 -177.21(14) . .
O1 P1 N4 C26 -97.34(15) 2_766 .
O1 P1 N4 C26 82.66(15) . .
N2 P1 N4 C26 175.90(15) 2_766 .
N2 P1 N4 C26 -4.10(15) . .
O1 P1 N4 C1 86.17(14) 2_766 2_766
O1 P1 N4 C1 -93.83(14) . 2_766
N2 P1 N4 C1 -0.59(15) 2_766 2_766
N2 P1 N4 C1 179.41(15) . 2_766
C2 N1 C1 N4 1.6(3) . 2_766
C2 N1 C1 C38 176.61(17) . 2_766
C1 N1 C2 N2 2.3(3) . .
C1 N1 C2 C3 178.62(16) . .
C25 N2 C2 N1 175.06(17) . .
P1 N2 C2 N1 -4.8(3) . .
C25 N2 C2 C3 -1.60(18) . .
P1 N2 C2 C3 178.54(12) . .
N1 C2 C3 C14 -175.21(16) . .
N2 C2 C3 C14 1.7(2) . .
N1 C2 C3 C4 1.7(3) . .
N2 C2 C3 C4 178.58(16) . .
C14 C3 C4 C5 -146.3(2) . .
C2 C3 C4 C5 37.5(3) . .
C14 C3 C4 C9 33.5(3) . .
C2 C3 C4 C9 -142.73(18) . .
C9 C4 C5 C6 -0.9(3) . .
C3 C4 C5 C6 178.88(19) . .
C4 C5 C6 C7 0.1(3) . .
C5 C6 C7 C8 1.2(3) . .
C5 C6 C7 C10 -179.1(2) . .
C6 C7 C8 C9 -1.7(3) . .
C10 C7 C8 C9 178.7(2) . .
C7 C8 C9 C4 0.9(3) . .
C5 C4 C9 C8 0.4(3) . .
C3 C4 C9 C8 -179.34(17) . .
C6 C7 C10 C52 34.5(6) . .
C8 C7 C10 C52 -145.8(5) . .
C6 C7 C10 C12 -121.6(4) . .
C8 C7 C10 C12 58.1(4) . .
C6 C7 C10 C51 -179.9(5) . .
C8 C7 C10 C51 -0.3(5) . .
C6 C7 C10 C11 11.1(5) . .
C8 C7 C10 C11 -169.2(4) . .
C6 C7 C10 C13 119.6(3) . .
C8 C7 C10 C13 -60.7(3) . .
C6 C7 C10 C50 -77.6(3) . .
C8 C7 C10 C50 102.1(3) . .
C2 C3 C14 C25 -0.97(19) . .
C4 C3 C14 C25 -177.67(17) . .
C2 C3 C14 C15 -179.68(18) . .
C4 C3 C14 C15 3.6(3) . .
C3 C14 C15 C20 -126.9(2) . .
C25 C14 C15 C20 54.6(2) . .
C3 C14 C15 C16 55.4(3) . .
C25 C14 C15 C16 -123.2(2) . .
C20 C15 C16 C17 -1.9(3) . .
C14 C15 C16 C17 175.99(17) . .
C15 C16 C17 C18 1.5(3) . .
C16 C17 C18 C19 0.3(3) . .
C16 C17 C18 C21 -175.60(18) . .
C17 C18 C19 C20 -1.7(3) . .
C21 C18 C19 C20 174.27(17) . .
C18 C19 C20 C15 1.3(3) . .
C16 C15 C20 C19 0.5(3) . .
C14 C15 C20 C19 -177.39(17) . .
C19 C18 C21 C22 159.41(18) . .
C17 C18 C21 C22 -24.9(3) . .
C19 C18 C21 C24 -81.5(2) . .
C17 C18 C21 C24 94.2(2) . .
C19 C18 C21 C23 37.7(2) . .
C17 C18 C21 C23 -146.53(19) . .
C26 N3 C25 N2 -0.5(3) . .
C26 N3 C25 C14 177.11(16) . .
C2 N2 C25 N3 178.79(17) . .
P1 N2 C25 N3 -1.4(3) . .
C2 N2 C25 C14 0.98(18) . .
P1 N2 C25 C14 -179.16(12) . .
C3 C14 C25 N3 -177.95(16) . .
C15 C14 C25 N3 0.9(3) . .
C3 C14 C25 N2 0.0(2) . .
C15 C14 C25 N2 178.85(15) . .
C25 N3 C26 N4 -0.8(3) . .
C25 N3 C26 C27 -178.98(16) . .
C1 N4 C26 N3 -179.05(17) 2_766 .
P1 N4 C26 N3 3.8(3) . .
C1 N4 C26 C27 -0.68(19) 2_766 .
P1 N4 C26 C27 -177.78(12) . .
N3 C26 C27 C38 178.39(16) . .
N4 C26 C27 C38 -0.1(2) . .
N3 C26 C27 C28 -0.6(3) . .
N4 C26 C27 C28 -179.09(16) . .
C38 C27 C28 C29 134.8(2) . .
C26 C27 C28 C29 -46.4(3) . .
C38 C27 C28 C33 -44.3(3) . .
C26 C27 C28 C33 134.51(19) . .
C33 C28 C29 C30 0.3(3) . .
C27 C28 C29 C30 -178.78(17) . .
C28 C29 C30 C31 -0.4(3) . .
C29 C30 C31 C32 0.0(3) . .
C29 C30 C31 C34 -178.83(18) . .
C30 C31 C32 C33 0.5(3) . .
C34 C31 C32 C33 179.39(19) . .
C31 C32 C33 C28 -0.6(3) . .
C29 C28 C33 C32 0.2(3) . .
C27 C28 C33 C32 179.30(18) . .
C30 C31 C34 C36 -7.8(3) . .
C32 C31 C34 C36 173.37(19) . .
C30 C31 C34 C35 112.5(2) . .
C32 C31 C34 C35 -66.3(2) . .
C30 C31 C34 C37 -128.8(2) . .
C32 C31 C34 C37 52.4(3) . .
C26 C27 C38 C1 0.8(2) . 2_766
C28 C27 C38 C1 179.74(17) . 2_766
C26 C27 C38 C39 171.34(18) . .
C28 C27 C38 C39 -9.7(3) . .
C27 C38 C39 C44 146.2(2) . .
C1 C38 C39 C44 -44.7(3) 2_766 .
C27 C38 C39 C40 -37.5(3) . .
C1 C38 C39 C40 131.6(2) 2_766 .
C44 C39 C40 C41 2.3(3) . .
C38 C39 C40 C41 -174.2(2) . .
C39 C40 C41 C42 -0.3(4) . .
C40 C41 C42 C43 -2.1(4) . .
C40 C41 C42 C53 -179.6(5) . .
C40 C41 C42 C45 174.6(3) . .
C41 C42 C43 C44 2.6(4) . .
C53 C42 C43 C44 -179.3(4) . .
C45 C42 C43 C44 -173.3(4) . .
C40 C39 C44 C43 -1.8(3) . .
C38 C39 C44 C43 174.6(2) . .
C42 C43 C44 C39 -0.6(4) . .
C41 C42 C45 C48 -132.9(5) . .
C43 C42 C45 C48 43.1(8) . .
C53 C42 C45 C48 56.7(11) . .
C41 C42 C45 C47 111.1(5) . .
C43 C42 C45 C47 -72.8(7) . .
C53 C42 C45 C47 -59.2(11) . .
C41 C42 C45 C46 -8.3(6) . .
C43 C42 C45 C46 167.7(4) . .
C53 C42 C45 C46 -178.7(16) . .
C41 C42 C53 C55 -67.9(7) . .
C43 C42 C53 C55 114.5(6) . .
C45 C42 C53 C55 -55.0(11) . .
C41 C42 C53 C54 170.9(5) . .
C43 C42 C53 C54 -6.8(7) . .
C45 C42 C53 C54 -176.2(17) . .
C41 C42 C53 C56 43.8(9) . .
C43 C42 C53 C56 -133.9(6) . .
C45 C42 C53 C56 56.6(11) . .
